data_7240683
loop_
_publ_author_name
'Al-Taie, Zahraa S.'
'Anetts, Simon R.'
'Christensen, Jeppe'
'Coles, Simon J.'
'Horton, Peter N.'
'Evans, Daniel M.'
'Jones, Leigh F.'
'de Kleijne, Frank F. J.'
'Ledbetter, Shaun M.'
'Mehdar, Yassin T. H.'
'Murphy, Patrick J.'
'Wilson, Jack A.'

_publ_section_title
;
 Proline derived guanidine catalysts forge extensive H-bonded
 architectures: a solution and solid state study
;
_journal_issue 38
_journal_name_full 'RSC Advances'
_journal_page_first 22397
_journal_page_last 22416
_journal_paper_doi 10.1039/C9RA07508A
_journal_volume 10
_journal_year 2020
_chemical_absolute_configuration syn
_chemical_formula_moiety 'C15 H20 N4 O3'
_chemical_formula_sum 'C15 H20 N4 O3'
_chemical_formula_weight 304.35
_space_group_crystal_system monoclinic
_space_group_IT_number 4
_space_group_name_Hall 'P 2yb'
_space_group_name_H-M_alt 'P 1 21 1'
_atom_sites_solution_hydrogens mixed
_atom_sites_solution_primary direct
_audit_creation_method SHELXL-2014/7
_audit_update_record
;
2019-09-10 deposited with the CCDC.	2020-02-25 downloaded from the CCDC.
;
_cell_angle_alpha 90
_cell_angle_beta 94.111(5)
_cell_angle_gamma 90
_cell_formula_units_Z 4
_cell_length_a 5.5616(3)
_cell_length_b 17.9003(13)
_cell_length_c 15.5410(9)
_cell_measurement_reflns_used 10190
_cell_measurement_temperature 100(2)
_cell_measurement_theta_max 29.6730
_cell_measurement_theta_min 2.2650
_cell_volume 1543.19(17)
_computing_cell_refinement 'CrysAlisPro 1.171.38.43 (Rigaku OD, 2015)'
_computing_data_collection 'CrystalClear-SM Expert 2.0 r7 (Rigaku, 2011)'
_computing_data_reduction 'CrysAlisPro 1.171.38.43 (Rigaku OD, 2015)'
_computing_structure_refinement 'SHELXL-2014/7 (Sheldrick, 2014)'
_computing_structure_solution 'SHELXT (G. M. Sheldrick Acta Cryst. (2015). A71, 3-8)'
_diffrn_ambient_temperature 100(2)
_diffrn_detector 'CCD area detector'
_diffrn_detector_area_resol_mean 14.286
_diffrn_detector_type 'Rigaku HG Saturn724+ (2x2 bin mode)'
_diffrn_measured_fraction_theta_full 0.997
_diffrn_measured_fraction_theta_max 0.937
_diffrn_measurement_device 'four-circle \k diffractometer'
_diffrn_measurement_device_type 'Rigaku AFC12'
_diffrn_measurement_method 'profile data from \w scans'
_diffrn_measurement_specimen_support 'MiTeGen MicroMesh'
_diffrn_radiation_collimation '0.07 mm Confocal mirrors, HF Varimax'
_diffrn_radiation_monochromator 'Confocal mirrors, HF Varimax'
_diffrn_radiation_probe x-ray
_diffrn_radiation_type MoK\a
_diffrn_radiation_wavelength 0.71073
_diffrn_radiation_xray_symbol K-L~3~
_diffrn_reflns_av_R_equivalents 0.0855
_diffrn_reflns_av_unetI/netI 0.1168
_diffrn_reflns_Laue_measured_fraction_full 0.997
_diffrn_reflns_Laue_measured_fraction_max 0.937
_diffrn_reflns_limit_h_max 7
_diffrn_reflns_limit_h_min -7
_diffrn_reflns_limit_k_max 25
_diffrn_reflns_limit_k_min -24
_diffrn_reflns_limit_l_max 21
_diffrn_reflns_limit_l_min -20
_diffrn_reflns_number 30287
_diffrn_reflns_point_group_measured_fraction_full 0.997
_diffrn_reflns_point_group_measured_fraction_max 0.901
_diffrn_reflns_theta_full 25.242
_diffrn_reflns_theta_max 30.051
_diffrn_reflns_theta_min 2.276
_diffrn_source 'rotating anode'
_diffrn_source_current 55.0
_diffrn_source_power 2.475
_diffrn_source_target Mo
_diffrn_source_type 'FR-E+ SuperBright rotating anode'
_diffrn_source_voltage 45.0
_exptl_absorpt_coefficient_mu 0.094
_exptl_absorpt_correction_T_max 1.00000
_exptl_absorpt_correction_T_min 0.47050
_exptl_absorpt_correction_type multi-scan
_exptl_absorpt_process_details
;
CrysAlisPro 1.171.38.43 (Rigaku Oxford Diffraction, 2015)
Empirical absorption correction using spherical harmonics,
 implemented in SCALE3 ABSPACK scaling algorithm.
Empirical correction (ABSPACK) includes:
- Absorption correction using spherical harmonics
- Frame scaling
- Detector area scaling
;
_exptl_crystal_colour colourless
_exptl_crystal_density_diffrn 1.310
_exptl_crystal_description plate
_exptl_crystal_F_000 648
_exptl_crystal_size_max 0.173
_exptl_crystal_size_mid 0.045
_exptl_crystal_size_min 0.010
_refine_diff_density_max 0.262
_refine_diff_density_min -0.220
_refine_diff_density_rms 0.048
_refine_ls_extinction_method none
_refine_ls_goodness_of_fit_ref 1.004
_refine_ls_hydrogen_treatment mixed
_refine_ls_matrix_type full
_refine_ls_number_parameters 423
_refine_ls_number_reflns 8146
_refine_ls_number_restraints 1
_refine_ls_restrained_S_all 1.004
_refine_ls_R_factor_all 0.1515
_refine_ls_R_factor_gt 0.0684
_refine_ls_shift/su_max 0.000
_refine_ls_shift/su_mean 0.000
_refine_ls_structure_factor_coef Fsqd
_refine_ls_weighting_details 'w=1/[\s^2^(Fo^2^)+(0.0532P)^2^+0.3399P] where P=(Fo^2^+2Fc^2^)/3'
_refine_ls_weighting_scheme calc
_refine_ls_wR_factor_gt 0.1188
_refine_ls_wR_factor_ref 0.1447
_reflns_Friedel_coverage 0.869
_reflns_Friedel_fraction_full 0.998
_reflns_Friedel_fraction_max 0.863
_reflns_number_gt 4529
_reflns_number_total 8146
_reflns_threshold_expression 'I > 2\s(I)'
_cod_data_source_file c9ra07508a2.cif
_cod_data_source_block shelx
_cod_depositor_comments 'Adding full bibliography for 7240683--7240703.cif.'
_cod_original_sg_symbol_H-M 'P 21'
_cod_database_code 7240683
_shelx_space_group_comment
;
The symmetry employed for this shelxl refinement is uniquely defined
by the following loop, which should always be used as a source of
symmetry information in preference to the above space-group names.
They are only intended as comments.
;
_shelx_estimated_absorpt_t_min 0.984
_shelx_estimated_absorpt_t_max 0.999

loop_
_space_group_symop_operation_xyz
'x, y, z'
'-x, y+1/2, -z'

loop_
_atom_site_label
_atom_site_type_symbol
_atom_site_fract_x
_atom_site_fract_y
_atom_site_fract_z
_atom_site_U_iso_or_equiv
_atom_site_adp_type
_atom_site_occupancy
_atom_site_site_symmetry_order
_atom_site_calc_flag
_atom_site_refinement_flags_posn
_atom_site_refinement_flags_adp
_atom_site_refinement_flags_occupancy
_atom_site_disorder_assembly
_atom_site_disorder_group
O2 O 0.3423(5) 0.56691(19) -0.07194(19) 0.0307(8) Uani 1 1 d . . . . .
O3 O -0.0555(5) 0.5682(2) -0.05565(18) 0.0287(8) Uani 1 1 d . . . . .
O6 O 0.5896(5) 0.4228(2) 0.5571(2) 0.0389(9) Uani 1 1 d . . . . .
O5 O 0.1952(5) 0.4175(2) 0.5778(2) 0.0386(9) Uani 1 1 d . . . . .
O4 O -0.2627(6) 0.3408(2) 0.2807(2) 0.0471(10) Uani 1 1 d . . . . .
N4 N 0.1826(6) 0.6061(2) 0.0560(2) 0.0227(8) Uani 1 1 d . . . . .
N2 N 0.3889(7) 0.6322(2) 0.1850(2) 0.0301(10) Uani 1 1 d . . . . .
N3 N 0.6103(7) 0.6045(3) 0.0686(3) 0.0307(10) Uani 1 1 d . . . . .
N6 N 0.1375(7) 0.3574(2) 0.3190(2) 0.0288(10) Uani 1 1 d . . . . .
C8 C 0.1765(7) 0.5803(3) -0.0266(3) 0.0226(10) Uani 1 1 d . . . . .
O1 O 0.7892(6) 0.6274(3) 0.2300(2) 0.0679(15) Uani 1 1 d . . . . .
N7 N -0.0769(6) 0.3755(3) 0.4398(3) 0.0343(10) Uani 1 1 d . . . . .
C7 C 0.3969(7) 0.6140(3) 0.0981(3) 0.0235(10) Uani 1 1 d . . . . .
N8 N 0.3494(6) 0.3853(3) 0.4458(2) 0.0329(11) Uani 1 1 d . . . . .
C21 C -0.0560(8) 0.3439(3) 0.2612(3) 0.0305(12) Uani 1 1 d . . . . .
N5 N 0.2421(7) 0.3628(2) 0.1538(2) 0.0415(10) Uani 1 1 d . . . . .
C20 C 0.0116(9) 0.3310(3) 0.1699(3) 0.0332(12) Uani 1 1 d . . . . .
H20 H -0.1155 0.3528 0.1285 0.040 Uiso 1 1 calc R U . . .
C27 C 0.3843(10) 0.6486(3) 0.6705(4) 0.0464(16) Uani 1 1 d . . . . .
H27 H 0.2501 0.6716 0.6943 0.056 Uiso 1 1 calc R U . . .
C15 C 0.1166(9) 0.4143(3) -0.1702(4) 0.0433(15) Uani 1 1 d . . . . .
H15 H 0.2361 0.4421 -0.1970 0.052 Uiso 1 1 calc R U . . .
C25 C 0.6049(8) 0.5377(3) 0.6401(3) 0.0356(15) Uani 1 1 d . . . . .
C9 C -0.0966(8) 0.5340(3) -0.1401(3) 0.0331(13) Uani 1 1 d . . . . .
H9A H 0.0210 0.5542 -0.1789 0.040 Uiso 1 1 calc R U . . .
H9B H -0.2603 0.5471 -0.1646 0.040 Uiso 1 1 calc R U . . .
C23 C 0.3567(7) 0.4090(3) 0.5295(3) 0.0304(12) Uani 1 1 d . . . . .
C22 C 0.1342(7) 0.3731(3) 0.4065(3) 0.0270(11) Uani 1 1 d . . . . .
N1 N 0.2823(8) 0.6830(3) 0.3416(3) 0.0581(14) Uani 1 1 d . . . . .
C10 C -0.0729(8) 0.4511(3) -0.1361(3) 0.0285(12) Uani 1 1 d . . . . .
C28 C 0.5516(9) 0.6917(4) 0.6318(4) 0.0467(16) Uani 1 1 d . . . . .
H28 H 0.5327 0.7444 0.6286 0.056 Uiso 1 1 calc R U . . .
C12 C -0.2186(9) 0.3312(4) -0.0904(3) 0.0440(15) Uani 1 1 d . . . . .
H12 H -0.3339 0.3031 -0.0618 0.053 Uiso 1 1 calc R U . . .
C24 C 0.6320(9) 0.4543(3) 0.6432(3) 0.0420(15) Uani 1 1 d . . . . .
H24A H 0.7965 0.4412 0.6669 0.050 Uiso 1 1 calc R U . . .
H24B H 0.5154 0.4329 0.6816 0.050 Uiso 1 1 calc R U . . .
C13 C -0.0327(9) 0.2949(3) -0.1266(3) 0.0373(14) Uani 1 1 d . . . . .
H13 H -0.0200 0.2420 -0.1247 0.045 Uiso 1 1 calc R U . . .
C11 C -0.2397(9) 0.4078(4) -0.0950(4) 0.0431(15) Uani 1 1 d . . . . .
H11 H -0.3701 0.4316 -0.0698 0.052 Uiso 1 1 calc R U . . .
C17 C 0.3381(10) 0.3197(4) 0.0861(4) 0.0536(17) Uani 1 1 d . . . . .
H17A H 0.5139 0.3275 0.0843 0.064 Uiso 1 1 calc R U . . .
H17B H 0.2570 0.3322 0.0291 0.064 Uiso 1 1 calc R U . . .
C26 C 0.4119(9) 0.5726(4) 0.6747(3) 0.0427(14) Uani 1 1 d . . . . .
H26 H 0.2966 0.5433 0.7019 0.051 Uiso 1 1 calc R U . . .
C6 C 0.5803(9) 0.6344(4) 0.2461(3) 0.0441(15) Uani 1 1 d . . . . .
C19 C 0.0418(11) 0.2459(3) 0.1498(4) 0.0580(18) Uani 1 1 d . . . . .
H19A H 0.0399 0.2156 0.2031 0.070 Uiso 1 1 calc R U . . .
H19B H -0.0883 0.2282 0.1079 0.070 Uiso 1 1 calc R U . . .
C30 C 0.7718(9) 0.5821(4) 0.6030(4) 0.0528(18) Uani 1 1 d . . . . .
H30 H 0.9083 0.5595 0.5803 0.063 Uiso 1 1 calc R U . . .
C29 C 0.7451(10) 0.6582(4) 0.5980(4) 0.061(2) Uani 1 1 d . . . . .
H29 H 0.8606 0.6876 0.5712 0.073 Uiso 1 1 calc R U . . .
C14 C 0.1338(10) 0.3373(4) -0.1655(4) 0.0507(17) Uani 1 1 d . . . . .
H14 H 0.2647 0.3131 -0.1901 0.061 Uiso 1 1 calc R U . . .
C16 C 0.2279(14) 0.4406(3) 0.1311(4) 0.078(2) Uani 1 1 d . . . . .
H16A H 0.1102 0.4473 0.0817 0.116 Uiso 1 1 calc R U . . .
H16B H 0.3864 0.4580 0.1158 0.116 Uiso 1 1 calc R U . . .
H16C H 0.1776 0.4695 0.1803 0.116 Uiso 1 1 calc R U . . .
C1 C 0.3181(14) 0.7631(4) 0.3435(5) 0.091(3) Uani 1 1 d . . . . .
H1A H 0.3666 0.7800 0.2873 0.136 Uiso 1 1 calc R U . . .
H1B H 0.4445 0.7757 0.3884 0.136 Uiso 1 1 calc R U . . .
H1C H 0.1674 0.7878 0.3562 0.136 Uiso 1 1 calc R U . . .
C5 C 0.5041(10) 0.6426(4) 0.3374(3) 0.0556(19) Uani 1 1 d . . . . .
H5 H 0.6349 0.6678 0.3743 0.067 Uiso 1 1 calc R U . . .
C4 C 0.4504(11) 0.5639(4) 0.3753(3) 0.070(2) Uani 1 1 d . . . . .
H4A H 0.4486 0.5252 0.3297 0.084 Uiso 1 1 calc R U . . .
H4B H 0.5742 0.5504 0.4217 0.084 Uiso 1 1 calc R U . . .
C2 C 0.1738(11) 0.6546(5) 0.4179(4) 0.086(3) Uani 1 1 d . . . . .
H2A H 0.0003 0.6673 0.4167 0.103 Uiso 1 1 calc R U . . .
H2B H 0.2570 0.6744 0.4715 0.103 Uiso 1 1 calc R U . . .
C3 C 0.2113(13) 0.5703(7) 0.4099(6) 0.134(5) Uani 1 1 d . . . . .
H3A H 0.2094 0.5456 0.4668 0.161 Uiso 1 1 calc R U . . .
H3B H 0.0849 0.5478 0.3699 0.161 Uiso 1 1 calc R U . . .
C18 C 0.2818(12) 0.2411(4) 0.1125(5) 0.079(2) Uani 1 1 d . . . . .
H18A H 0.2742 0.2073 0.0620 0.095 Uiso 1 1 calc R U . . .
H18B H 0.4062 0.2224 0.1560 0.095 Uiso 1 1 calc R U . . .
H53 H -0.215(8) 0.372(2) 0.406(3) 0.023(11) Uiso 1 1 d . . . . .
H52 H 0.243(9) 0.635(3) 0.207(3) 0.034(14) Uiso 1 1 d . . . . .
H50 H 0.620(7) 0.593(2) 0.012(3) 0.020(12) Uiso 1 1 d . . . . .
H51 H 0.747(12) 0.611(4) 0.111(4) 0.09(2) Uiso 1 1 d . . . . .
H55 H 0.280(10) 0.351(3) 0.299(4) 0.06(2) Uiso 1 1 d . . . . .
H54 H -0.067(11) 0.390(4) 0.507(5) 0.10(2) Uiso 1 1 d . . . . .

loop_
_atom_site_aniso_label
_atom_site_aniso_U_11
_atom_site_aniso_U_22
_atom_site_aniso_U_33
_atom_site_aniso_U_23
_atom_site_aniso_U_13
_atom_site_aniso_U_12
O2 0.0239(16) 0.043(2) 0.0263(17) -0.0077(16) 0.0085(13) 0.0008(15)
O3 0.0204(15) 0.046(2) 0.0196(16) -0.0091(15) -0.0016(12) 0.0065(16)
O6 0.0220(16) 0.071(3) 0.0229(18) -0.0156(17) -0.0006(13) 0.0136(17)
O5 0.0249(16) 0.068(3) 0.0239(18) -0.0039(17) 0.0081(14) 0.0068(18)
O4 0.0238(18) 0.068(3) 0.048(2) -0.0198(19) -0.0028(15) -0.0032(17)
N4 0.0193(17) 0.033(2) 0.0161(19) -0.0030(17) 0.0006(14) 0.0014(17)
N2 0.028(2) 0.041(3) 0.021(2) -0.0023(18) 0.0005(17) -0.008(2)
N3 0.0202(19) 0.047(3) 0.025(2) -0.0011(19) 0.0020(17) -0.003(2)
N6 0.022(2) 0.043(3) 0.020(2) -0.0033(18) -0.0006(16) -0.0002(19)
C8 0.022(2) 0.027(3) 0.019(2) 0.002(2) 0.0039(18) 0.001(2)
O1 0.0250(18) 0.143(4) 0.035(2) 0.009(2) -0.0029(15) -0.028(2)
N7 0.0153(19) 0.051(3) 0.036(3) -0.007(2) 0.0013(18) -0.0019(19)
C7 0.022(2) 0.028(3) 0.021(2) 0.001(2) 0.0017(18) -0.002(2)
N8 0.0189(18) 0.060(3) 0.020(2) -0.004(2) 0.0032(15) 0.0026(19)
C21 0.027(2) 0.029(3) 0.034(3) -0.001(2) -0.006(2) 0.001(2)
N5 0.043(2) 0.055(3) 0.025(2) -0.0008(19) -0.0038(17) -0.020(2)
C20 0.036(3) 0.032(3) 0.030(3) 0.000(2) -0.009(2) -0.012(2)
C27 0.037(3) 0.057(5) 0.047(4) 0.008(3) 0.016(3) 0.013(3)
C15 0.039(3) 0.045(4) 0.049(4) -0.009(3) 0.023(3) -0.001(3)
C25 0.023(2) 0.066(4) 0.017(3) -0.016(2) -0.005(2) 0.013(2)
C9 0.031(3) 0.052(4) 0.016(2) -0.004(2) -0.0024(19) 0.005(2)
C23 0.021(2) 0.049(3) 0.021(2) -0.002(2) 0.0036(19) 0.010(2)
C22 0.020(2) 0.037(3) 0.025(3) 0.002(2) 0.0050(18) 0.001(2)
N1 0.049(3) 0.099(4) 0.026(2) -0.010(2) 0.000(2) -0.034(3)
C10 0.024(2) 0.044(3) 0.017(2) -0.004(2) -0.0023(19) -0.003(2)
C28 0.037(3) 0.061(4) 0.041(3) -0.014(3) 0.000(3) -0.006(3)
C12 0.036(3) 0.056(4) 0.041(3) -0.011(3) 0.012(3) -0.017(3)
C24 0.035(3) 0.071(4) 0.019(3) -0.020(3) -0.007(2) 0.024(3)
C13 0.030(3) 0.039(3) 0.042(3) -0.006(3) 0.001(2) -0.004(3)
C11 0.024(3) 0.058(4) 0.048(3) -0.019(3) 0.011(2) -0.005(3)
C17 0.033(3) 0.082(5) 0.045(4) 0.000(3) -0.001(3) -0.021(3)
C26 0.041(3) 0.058(4) 0.032(3) 0.014(3) 0.019(2) 0.016(3)
C6 0.036(3) 0.067(4) 0.028(3) 0.002(3) -0.007(2) -0.028(3)
C19 0.094(5) 0.042(4) 0.040(3) -0.014(2) 0.023(3) -0.035(3)
C30 0.019(2) 0.088(5) 0.053(4) -0.036(4) 0.015(2) -0.009(3)
C29 0.033(3) 0.088(6) 0.063(4) -0.041(4) 0.020(3) -0.028(3)
C14 0.044(3) 0.047(4) 0.064(4) -0.008(3) 0.026(3) 0.009(3)
C16 0.116(6) 0.053(4) 0.060(4) 0.022(3) -0.022(4) -0.049(4)
C1 0.107(6) 0.094(6) 0.075(5) -0.057(4) 0.026(4) -0.057(5)
C5 0.039(3) 0.110(6) 0.017(3) 0.000(3) -0.006(2) -0.031(3)
C4 0.066(4) 0.116(6) 0.028(3) 0.021(3) 0.002(3) -0.017(4)
C2 0.026(3) 0.201(11) 0.030(4) 0.028(5) -0.003(3) 0.000(5)
C3 0.047(4) 0.203(11) 0.150(8) 0.143(8) -0.002(5) 0.004(5)
C18 0.061(4) 0.084(6) 0.091(5) -0.012(4) 0.008(4) 0.021(4)

loop_
_atom_type_symbol
_atom_type_description
_atom_type_scat_dispersion_real
_atom_type_scat_dispersion_imag
_atom_type_scat_source
C C 0.0033 0.0016 'International Tables Vol C Tables 4.2.6.8 and 6.1.1.4'
H H 0.0000 0.0000 'International Tables Vol C Tables 4.2.6.8 and 6.1.1.4'
N N 0.0061 0.0033 'International Tables Vol C Tables 4.2.6.8 and 6.1.1.4'
O O 0.0106 0.0060 'International Tables Vol C Tables 4.2.6.8 and 6.1.1.4'

loop_
_geom_angle_atom_site_label_1
_geom_angle_atom_site_label_2
_geom_angle_atom_site_label_3
_geom_angle
_geom_angle_site_symmetry_1
_geom_angle_site_symmetry_3
_geom_angle_publ_flag
C8 O3 C9 116.9(3) . . ?
C23 O6 C24 116.6(4) . . ?
C7 N4 C8 117.5(4) . . ?
C6 N2 C7 126.8(4) . . ?
C6 N2 H52 114(3) . . ?
C7 N2 H52 118(3) . . ?
C7 N3 H50 119(2) . . ?
C7 N3 H51 116(4) . . ?
H50 N3 H51 126(5) . . ?
C21 N6 C22 127.7(4) . . ?
C21 N6 H55 116(4) . . ?
C22 N6 H55 116(4) . . ?
O2 C8 O3 121.1(4) . . ?
O2 C8 N4 129.8(4) . . ?
O3 C8 N4 109.1(3) . . ?
C22 N7 H53 121(3) . . ?
C22 N7 H54 114(4) . . ?
H53 N7 H54 124(4) . . ?
N3 C7 N4 128.1(4) . . ?
N3 C7 N2 117.4(4) . . ?
N4 C7 N2 114.4(4) . . ?
C22 N8 C23 117.1(4) . . ?
O4 C21 N6 123.9(5) . . ?
O4 C21 C20 122.2(4) . . ?
N6 C21 C20 113.9(4) . . ?
C16 N5 C17 110.9(5) . . ?
C16 N5 C20 113.0(5) . . ?
C17 N5 C20 107.2(4) . . ?
N5 C20 C21 112.8(4) . . ?
N5 C20 C19 103.9(4) . . ?
C21 C20 C19 111.9(4) . . ?
N5 C20 H20 109.4 . . ?
C21 C20 H20 109.4 . . ?
C19 C20 H20 109.4 . . ?
C26 C27 C28 119.9(6) . . ?
C26 C27 H27 120.0 . . ?
C28 C27 H27 120.0 . . ?
C10 C15 C14 120.5(5) . . ?
C10 C15 H15 119.8 . . ?
C14 C15 H15 119.8 . . ?
C30 C25 C26 117.8(6) . . ?
C30 C25 C24 121.1(5) . . ?
C26 C25 C24 121.0(6) . . ?
O3 C9 C10 112.1(4) . . ?
O3 C9 H9A 109.2 . . ?
C10 C9 H9A 109.2 . . ?
O3 C9 H9B 109.2 . . ?
C10 C9 H9B 109.2 . . ?
H9A C9 H9B 107.9 . . ?
O5 C23 O6 120.8(4) . . ?
O5 C23 N8 130.6(4) . . ?
O6 C23 N8 108.6(4) . . ?
N7 C22 N8 128.0(4) . . ?
N7 C22 N6 117.8(4) . . ?
N8 C22 N6 114.2(4) . . ?
C5 N1 C1 112.4(5) . . ?
C5 N1 C2 105.6(5) . . ?
C1 N1 C2 113.1(6) . . ?
C15 C10 C11 117.4(5) . . ?
C15 C10 C9 121.8(5) . . ?
C11 C10 C9 120.8(5) . . ?
C29 C28 C27 119.7(7) . . ?
C29 C28 H28 120.1 . . ?
C27 C28 H28 120.1 . . ?
C13 C12 C11 120.9(6) . . ?
C13 C12 H12 119.6 . . ?
C11 C12 H12 119.6 . . ?
O6 C24 C25 110.3(4) . . ?
O6 C24 H24A 109.6 . . ?
C25 C24 H24A 109.6 . . ?
O6 C24 H24B 109.6 . . ?
C25 C24 H24B 109.6 . . ?
H24A C24 H24B 108.1 . . ?
C14 C13 C12 118.0(5) . . ?
C14 C13 H13 121.0 . . ?
C12 C13 H13 121.0 . . ?
C12 C11 C10 121.3(5) . . ?
C12 C11 H11 119.4 . . ?
C10 C11 H11 119.4 . . ?
N5 C17 C18 102.0(5) . . ?
N5 C17 H17A 111.4 . . ?
C18 C17 H17A 111.4 . . ?
N5 C17 H17B 111.4 . . ?
C18 C17 H17B 111.4 . . ?
H17A C17 H17B 109.2 . . ?
C27 C26 C25 121.1(6) . . ?
C27 C26 H26 119.4 . . ?
C25 C26 H26 119.4 . . ?
O1 C6 N2 124.1(5) . . ?
O1 C6 C5 122.6(4) . . ?
N2 C6 C5 113.2(5) . . ?
C18 C19 C20 104.1(5) . . ?
C18 C19 H19A 110.9 . . ?
C20 C19 H19A 110.9 . . ?
C18 C19 H19B 110.9 . . ?
C20 C19 H19B 110.9 . . ?
H19A C19 H19B 109.0 . . ?
C29 C30 C25 121.4(6) . . ?
C29 C30 H30 119.3 . . ?
C25 C30 H30 119.3 . . ?
C28 C29 C30 119.9(6) . . ?
C28 C29 H29 120.0 . . ?
C30 C29 H29 120.0 . . ?
C13 C14 C15 121.9(5) . . ?
C13 C14 H14 119.0 . . ?
C15 C14 H14 119.0 . . ?
N5 C16 H16A 109.5 . . ?
N5 C16 H16B 109.5 . . ?
H16A C16 H16B 109.5 . . ?
N5 C16 H16C 109.5 . . ?
H16A C16 H16C 109.5 . . ?
H16B C16 H16C 109.5 . . ?
N1 C1 H1A 109.5 . . ?
N1 C1 H1B 109.5 . . ?
H1A C1 H1B 109.5 . . ?
N1 C1 H1C 109.5 . . ?
H1A C1 H1C 109.5 . . ?
H1B C1 H1C 109.5 . . ?
N1 C5 C6 113.0(4) . . ?
N1 C5 C4 104.4(4) . . ?
C6 C5 C4 109.8(5) . . ?
N1 C5 H5 109.9 . . ?
C6 C5 H5 109.9 . . ?
C4 C5 H5 109.9 . . ?
C3 C4 C5 105.6(6) . . ?
C3 C4 H4A 110.6 . . ?
C5 C4 H4A 110.6 . . ?
C3 C4 H4B 110.6 . . ?
C5 C4 H4B 110.6 . . ?
H4A C4 H4B 108.8 . . ?
N1 C2 C3 102.2(6) . . ?
N1 C2 H2A 111.3 . . ?
C3 C2 H2A 111.3 . . ?
N1 C2 H2B 111.3 . . ?
C3 C2 H2B 111.3 . . ?
H2A C2 H2B 109.2 . . ?
C4 C3 C2 103.8(7) . . ?
C4 C3 H3A 111.0 . . ?
C2 C3 H3A 111.0 . . ?
C4 C3 H3B 111.0 . . ?
C2 C3 H3B 111.0 . . ?
H3A C3 H3B 109.0 . . ?
C19 C18 C17 105.2(5) . . ?
C19 C18 H18A 110.7 . . ?
C17 C18 H18A 110.7 . . ?
C19 C18 H18B 110.7 . . ?
C17 C18 H18B 110.7 . . ?
H18A C18 H18B 108.8 . . ?

loop_
_geom_bond_atom_site_label_1
_geom_bond_atom_site_label_2
_geom_bond_distance
_geom_bond_site_symmetry_2
_geom_bond_publ_flag
O2 C8 1.223(5) . ?
O3 C8 1.353(5) . ?
O3 C9 1.451(5) . ?
O6 C23 1.357(5) . ?
O6 C24 1.456(5) . ?
O5 C23 1.221(5) . ?
O4 C21 1.211(6) . ?
N4 C7 1.325(5) . ?
N4 C8 1.363(5) . ?
N2 C6 1.375(6) . ?
N2 C7 1.394(6) . ?
N2 H52 0.90(5) . ?
N3 C7 1.313(6) . ?
N3 H50 0.91(4) . ?
N3 H51 0.97(7) . ?
N6 C21 1.373(5) . ?
N6 C22 1.389(6) . ?
N6 H55 0.88(6) . ?
O1 C6 1.212(6) . ?
N7 C22 1.317(6) . ?
N7 H53 0.90(4) . ?
N7 H54 1.07(7) . ?
N8 C22 1.322(5) . ?
N8 C23 1.367(6) . ?
C21 C20 1.511(7) . ?
N5 C16 1.438(7) . ?
N5 C17 1.438(7) . ?
N5 C20 1.441(6) . ?
C20 C19 1.567(8) . ?
C20 H20 1.0000 . ?
C27 C26 1.370(8) . ?
C27 C28 1.379(8) . ?
C27 H27 0.9500 . ?
C15 C10 1.380(7) . ?
C15 C14 1.383(8) . ?
C15 H15 0.9500 . ?
C25 C30 1.380(8) . ?
C25 C26 1.384(7) . ?
C25 C24 1.501(8) . ?
C9 C10 1.490(8) . ?
C9 H9A 0.9900 . ?
C9 H9B 0.9900 . ?
N1 C5 1.435(8) . ?
N1 C1 1.448(9) . ?
N1 C2 1.460(7) . ?
C10 C11 1.398(7) . ?
C28 C29 1.369(8) . ?
C28 H28 0.9500 . ?
C12 C13 1.376(8) . ?
C12 C11 1.377(8) . ?
C12 H12 0.9500 . ?
C24 H24A 0.9900 . ?
C24 H24B 0.9900 . ?
C13 C14 1.371(7) . ?
C13 H13 0.9500 . ?
C11 H11 0.9500 . ?
C17 C18 1.504(10) . ?
C17 H17A 0.9900 . ?
C17 H17B 0.9900 . ?
C26 H26 0.9500 . ?
C6 C5 1.516(7) . ?
C19 C18 1.496(8) . ?
C19 H19A 0.9900 . ?
C19 H19B 0.9900 . ?
C30 C29 1.372(9) . ?
C30 H30 0.9500 . ?
C29 H29 0.9500 . ?
C14 H14 0.9500 . ?
C16 H16A 0.9800 . ?
C16 H16B 0.9800 . ?
C16 H16C 0.9800 . ?
C1 H1A 0.9800 . ?
C1 H1B 0.9800 . ?
C1 H1C 0.9800 . ?
C5 C4 1.565(9) . ?
C5 H5 1.0000 . ?
C4 C3 1.474(9) . ?
C4 H4A 0.9900 . ?
C4 H4B 0.9900 . ?
C2 C3 1.529(13) . ?
C2 H2A 0.9900 . ?
C2 H2B 0.9900 . ?
C3 H3A 0.9900 . ?
C3 H3B 0.9900 . ?
C18 H18A 0.9900 . ?
C18 H18B 0.9900 . ?
